data_7007075
loop_
_publ_author_name
'Murugesu, Muralee'
'Wernsdorfer, Wolfgang'
'Abboud, Khalil A.'
'Brechin, Euan K.'
'Christou, George'

_publ_section_title
;
 New Mn12 single-molecule magnets from edge-sharing bioctahedra.
;
_journal_issue 19
_journal_name_full 'Dalton transactions (Cambridge, England : 2003)'
_journal_page_first 2285
_journal_page_last 2287
_journal_paper_doi 10.1039/b517108c
_journal_year 2006
_chemical_formula_sum 'C53 H92 Mn12 N4 Na2 O46'
_chemical_formula_weight 2226.57
_chemical_name_systematic
;
?
;
_space_group_IT_number 2
_symmetry_cell_setting triclinic
_symmetry_space_group_name_Hall '-P 1'
_symmetry_space_group_name_H-M 'P -1'
_atom_sites_solution_hydrogens geom
_atom_sites_solution_primary direct
_atom_sites_solution_secondary difmap
_audit_creation_method SHELXL-97
_cell_angle_alpha 103.462(2)
_cell_angle_beta 97.904(2)
_cell_angle_gamma 90.706(2)
_cell_formula_units_Z 1
_cell_length_a 11.5832(6)
_cell_length_b 13.4283(8)
_cell_length_c 14.0099(8)
_cell_measurement_reflns_used 111
_cell_measurement_temperature 173(2)
_cell_measurement_theta_max 28.0
_cell_measurement_theta_min 2.0
_cell_volume 2096.9(2)
_computing_cell_refinement 'Bruker SMART & SAINT (Bruker 1998)'
_computing_data_collection 'Bruker SMART (Bruker 1998)'
_computing_data_reduction 'Bruker SHELXTL (Bruker 2000)'
_computing_molecular_graphics 'Bruker SHELXTL'
_computing_publication_material 'Bruker SHELXTL'
_computing_structure_refinement 'Bruker SHELXTL'
_computing_structure_solution 'Bruker SHELXTL'
_diffrn_ambient_temperature 173(2)
_diffrn_measured_fraction_theta_full 0.964
_diffrn_measured_fraction_theta_max 0.964
_diffrn_measurement_device_type 'SMART CCD area detector'
_diffrn_measurement_method '\w scans'
_diffrn_radiation_monochromator graphite
_diffrn_radiation_source 'normal-focus sealed tube'
_diffrn_radiation_type MoK\a
_diffrn_radiation_wavelength 0.71073
_diffrn_reflns_av_R_equivalents 0.0329
_diffrn_reflns_av_sigmaI/netI 0.0324
_diffrn_reflns_limit_h_max 15
_diffrn_reflns_limit_h_min -15
_diffrn_reflns_limit_k_max 17
_diffrn_reflns_limit_k_min -17
_diffrn_reflns_limit_l_max 18
_diffrn_reflns_limit_l_min -18
_diffrn_reflns_number 18537
_diffrn_reflns_theta_full 27.50
_diffrn_reflns_theta_max 27.50
_diffrn_reflns_theta_min 1.78
_diffrn_standards_decay_% 0
_diffrn_standards_number 0
_exptl_absorpt_coefficient_mu 1.846
_exptl_absorpt_correction_T_max 0.8574
_exptl_absorpt_correction_T_min 0.6234
_exptl_absorpt_correction_type integration
_exptl_absorpt_process_details 'based on measured indexed crystal faces, SHELXTL (Bruker 1998)'
_exptl_crystal_colour brown
_exptl_crystal_density_diffrn 1.763
_exptl_crystal_density_meas 0
_exptl_crystal_density_method 'not measured'
_exptl_crystal_description plates
_exptl_crystal_F_000 1128
_exptl_crystal_size_max 0.27
_exptl_crystal_size_mid 0.11
_exptl_crystal_size_min 0.11
_refine_diff_density_max 1.193
_refine_diff_density_min -1.033
_refine_diff_density_rms 0.113
_refine_ls_extinction_method none
_refine_ls_goodness_of_fit_ref 1.066
_refine_ls_hydrogen_treatment mixed
_refine_ls_matrix_type full
_refine_ls_number_parameters 556
_refine_ls_number_reflns 9283
_refine_ls_number_restraints 9
_refine_ls_restrained_S_all 1.075
_refine_ls_R_factor_all 0.0491
_refine_ls_R_factor_gt 0.0426
_refine_ls_shift/su_max 0.001
_refine_ls_shift/su_mean 0.000
_refine_ls_structure_factor_coef Fsqd
_refine_ls_weighting_details 'calc w=1/[\s^2^(Fo^2^)+(0.0671P)^2^+4.9407P] where P=(Fo^2^+2Fc^2^)/3'
_refine_ls_weighting_scheme calc
_refine_ls_wR_factor_gt 0.1179
_refine_ls_wR_factor_ref 0.1221
_reflns_number_gt 8239
_reflns_number_total 9283
_reflns_threshold_expression 'I > 2\s(I)'
_cod_data_source_file b517108c.txt
_cod_data_source_block xm57
_cod_depositor_comments
;
The following automatic conversions were performed:
'_symmetry_cell_setting' value 'Triclinic' changed to 'triclinic'
according to '/home/saulius/struct/CIF-dictionaries/cif_core.dic'
dictionary named 'cif_core.dic' version 2.4.1 from 2010-06-29.

Automatic conversion script
Id: cif_fix_enum 1527 2010-12-29 10:47:43Z saulius 

2023-11-21
Z value fixed to be consistent with given formula
                 miguel
;
_cod_original_formula_units_Z 2
_cod_original_sg_symbol_H-M P-1
_cod_database_code 7007075

loop_
_symmetry_equiv_pos_as_xyz
'x, y, z'
'-x, -y, -z'

loop_
_atom_site_label
_atom_site_type_symbol
_atom_site_fract_x
_atom_site_fract_y
_atom_site_fract_z
_atom_site_U_iso_or_equiv
_atom_site_adp_type
_atom_site_occupancy
_atom_site_symmetry_multiplicity
_atom_site_calc_flag
_atom_site_refinement_flags
_atom_site_disorder_assembly
_atom_site_disorder_group
Mn1 Mn 0.60978(4) 0.99155(3) 0.96508(3) 0.01454(11) Uani 1 1 d . . .
Mn2 Mn 0.40688(4) 1.07953(3) 0.83935(3) 0.01515(11) Uani 1 1 d . . .
Mn3 Mn 0.49973(4) 0.84538(4) 0.76348(4) 0.01871(12) Uani 1 1 d . . .
Mn4 Mn 0.29349(4) 0.93203(4) 0.62921(4) 0.02072(12) Uani 1 1 d . . .
Mn5 Mn 0.23795(5) 0.86185(4) 0.83878(4) 0.02147(12) Uani 1 1 d . . .
Mn6 Mn 0.48555(4) 0.73937(4) 0.98420(4) 0.01839(12) Uani 1 1 d . . .
Na Na 0.5000 1.5000 1.0000 0.0253(4) Uani 1 2 d S . .
O1 O 0.56365(19) 1.13073(16) 0.90136(16) 0.0158(4) Uani 1 1 d . . .
O2 O 0.65455(19) 0.92610(16) 0.83949(16) 0.0177(4) Uani 1 1 d . . .
O3 O 0.45000(18) 0.94697(16) 0.91362(16) 0.0154(4) Uani 1 1 d . . .
O4 O 0.76497(19) 1.03715(16) 1.02446(16) 0.0177(4) Uani 1 1 d . . .
O5 O 0.63664(19) 0.85210(16) 1.03466(16) 0.0158(4) Uani 1 1 d . . .
O6 O 0.3694(2) 1.20874(18) 0.77372(18) 0.0237(5) Uani 1 1 d . . .
O7 O 0.46004(19) 0.99875(17) 0.72315(16) 0.0175(4) Uani 1 1 d . B .
O8 O 0.3184(2) 0.81341(17) 0.71336(17) 0.0206(5) Uani 1 1 d . B .
H8C H 0.2964 0.7417 0.6744 0.025 Uiso 0.50 1 calc PR A 11
O9 O 0.5317(2) 0.72187(18) 0.83345(18) 0.0246(5) Uani 1 1 d . B .
O10 O 0.5389(2) 0.78832(19) 0.61732(18) 0.0267(5) Uani 1 1 d . B .
O11 O 0.2826(11) 1.0796(8) 0.5967(6) 0.044(3) Uani 0.50 1 d P B 3
O11' O 0.2697(7) 1.0564(8) 0.5592(6) 0.036(2) Uani 0.50 1 d P B 4
O12 O 0.3916(2) 0.84085(19) 0.52239(17) 0.0261(5) Uani 1 1 d . B .
O13 O 0.1206(3) 0.8794(3) 0.5696(3) 0.0453(8) Uani 1 1 d . B .
H13D H 0.072(6) 0.845(5) 0.607(5) 0.08(2) Uiso 1 1 d . . .
H13E H 0.070(7) 0.888(6) 0.527(6) 0.10(3) Uiso 1 1 d . . .
O14 O 0.3007(2) 0.74196(18) 0.90693(19) 0.0257(5) Uani 1 1 d . B .
O15 O 0.0597(3) 0.8217(2) 0.8085(2) 0.0400(7) Uani 1 1 d . B .
O16 O 0.3424(2) 0.6100(2) 0.9681(2) 0.0345(6) Uani 1 1 d . . .
O17 O 0.74522(19) 0.98609(17) 1.21186(16) 0.0177(4) Uani 1 1 d . . .
O18 O 0.7243(2) 1.2025(2) 0.6693(2) 0.0285(6) Uani 1 1 d . B .
H18 H 0.697(5) 1.182(4) 0.613(4) 0.054(16) Uiso 1 1 d . . .
O19 O 0.0730(8) 1.0479(10) 0.5095(10) 0.238(6) Uani 1 1 d . B 4
O20 O 0.5633(3) 0.5794(2) 0.8804(2) 0.0374(7) Uani 1 1 d . . .
O21 O 0.9776(3) 0.7462(2) 1.1167(2) 0.0347(6) Uani 1 1 d . B .
H21 H 0.945(4) 0.695(3) 1.083(3) 0.018(10) Uiso 1 1 d . . .
O22 O 0.4416(2) 1.33625(18) 0.90134(18) 0.0266(5) Uani 1 1 d . . .
O23 O -0.0343(8) 0.8219(11) 0.6635(8) 0.099(4) Uani 0.50 1 d P B .
O24 O 0.0306(9) 0.7384(8) 0.6547(6) 0.073(3) Uani 0.50 1 d P B .
C1 C 0.6480(3) 1.1571(2) 0.8437(2) 0.0199(6) Uani 1 1 d . . .
H1A H 0.7237 1.1760 0.8872 0.024 Uiso 1 1 calc R . .
H1B H 0.6224 1.2180 0.8194 0.024 Uiso 1 1 calc R . .
C2 C 0.7220(3) 0.9783(3) 0.7873(2) 0.0206(6) Uani 1 1 d . . .
H2A H 0.7398 0.9286 0.7275 0.025 Uiso 1 1 calc R . .
H2B H 0.7971 1.0026 0.8300 0.025 Uiso 1 1 calc R . .
C3 C 0.5522(3) 1.0405(2) 0.6819(2) 0.0196(6) Uani 1 1 d . . .
H3A H 0.5243 1.1019 0.6597 0.024 Uiso 1 1 calc R B .
H3B H 0.5690 0.9892 0.6228 0.024 Uiso 1 1 calc R . .
C4 C 0.6657(3) 1.0703(2) 0.7546(2) 0.0187(6) Uani 1 1 d . B .
C5 C 0.7562(3) 1.1114(3) 0.6994(3) 0.0246(7) Uani 1 1 d . . .
H5A H 0.8321 1.1249 0.7434 0.030 Uiso 1 1 calc R B .
H5B H 0.7670 1.0577 0.6401 0.030 Uiso 1 1 calc R . .
C6 C 0.8594(3) 0.9697(2) 1.0232(2) 0.0201(6) Uani 1 1 d . . .
H6A H 0.9325 1.0113 1.0517 0.024 Uiso 1 1 calc R . .
H6B H 0.8658 0.9369 0.9532 0.024 Uiso 1 1 calc R . .
C7 C 0.7491(3) 0.8087(2) 1.0291(2) 0.0188(6) Uani 1 1 d . . .
H7A H 0.7579 0.7822 0.9585 0.023 Uiso 1 1 calc R B .
H7B H 0.7529 0.7499 1.0608 0.023 Uiso 1 1 calc R . .
C8 C 0.8459(3) 0.9267(3) 1.1903(2) 0.0208(6) Uani 1 1 d . . .
H8A H 0.8459 0.8682 1.2222 0.025 Uiso 1 1 calc R B .
H8B H 0.9173 0.9701 1.2203 0.025 Uiso 1 1 calc R . .
C9 C 0.8507(3) 0.8852(2) 1.0791(2) 0.0197(6) Uani 1 1 d . B .
C10 C 0.9655(3) 0.8288(3) 1.0692(3) 0.0256(7) Uani 1 1 d . . .
H10A H 0.9703 0.8021 0.9978 0.031 Uiso 1 1 calc R B .
H10B H 1.0319 0.8789 1.0972 0.031 Uiso 1 1 calc R . .
C11 C 0.3840(3) 1.3028(3) 0.8169(2) 0.0225(7) Uani 1 1 d . . .
C12 C 0.3275(4) 1.3790(3) 0.7642(3) 0.0387(10) Uani 1 1 d . . .
H12A H 0.2589 1.4048 0.7944 0.058 Uiso 1 1 calc R . .
H12B H 0.3034 1.3457 0.6941 0.058 Uiso 1 1 calc R . .
H12C H 0.3832 1.4363 0.7698 0.058 Uiso 1 1 calc R . .
C13 C 0.2839(6) 0.7081(5) 0.6607(5) 0.0208(13) Uiso 0.50 1 d P B 12
H13A H 0.3146 0.6614 0.7014 0.031 Uiso 0.50 1 calc PR B 12
H13B H 0.3154 0.6921 0.5977 0.031 Uiso 0.50 1 calc PR B 12
H13C H 0.1986 0.7001 0.6477 0.031 Uiso 0.50 1 calc PR B 12
C14 C 0.5600(3) 0.6275(3) 0.8153(3) 0.0230(7) Uani 1 1 d . . .
C15 C 0.5856(5) 0.5785(3) 0.7134(3) 0.0450(11) Uani 1 1 d . B .
H15A H 0.6688 0.5652 0.7162 0.067 Uiso 1 1 calc R . .
H15B H 0.5651 0.6245 0.6693 0.067 Uiso 1 1 calc R . .
H15C H 0.5395 0.5137 0.6879 0.067 Uiso 1 1 calc R . .
C16 C 0.4768(3) 0.7847(3) 0.5352(3) 0.0255(7) Uani 1 1 d . . .
C17 C 0.5057(5) 0.7076(4) 0.4463(3) 0.0493(12) Uani 1 1 d . B .
H17A H 0.5632 0.6616 0.4679 0.074 Uiso 1 1 calc R . .
H17B H 0.5381 0.7434 0.4017 0.074 Uiso 1 1 calc R . .
H17C H 0.4347 0.6677 0.4113 0.074 Uiso 1 1 calc R . .
C18 C 0.1851(10) 1.0925(8) 0.5225(8) 0.115(3) Uiso 1 1 d . . .
C19 C 0.2319(9) 1.1873(7) 0.4566(7) 0.042(2) Uiso 0.50 1 d P B 21
H19A H 0.2319 1.2534 0.5044 0.063 Uiso 0.50 1 d PR B 21
H19B H 0.1757 1.1869 0.3975 0.063 Uiso 0.50 1 d PR B 21
H19C H 0.3101 1.1767 0.4378 0.063 Uiso 0.50 1 d PR B 21
C19' C 0.1904(11) 1.1911(9) 0.4880(10) 0.060(3) Uiso 0.50 1 d P B 22
H20G H 0.1412 1.2405 0.5214 0.090 Uiso 0.50 1 d PR B 22
H20H H 0.2702 1.2166 0.5050 0.090 Uiso 0.50 1 d PR B 22
H20I H 0.1678 1.1792 0.4176 0.090 Uiso 0.50 1 d PR B 22
C20 C 0.2707(3) 0.6554(3) 0.9210(3) 0.0230(7) Uani 1 1 d . . .
C21 C 0.1493(4) 0.6114(3) 0.8816(4) 0.0427(11) Uani 1 1 d . B .
H21A H 0.1387 0.5466 0.9009 0.064 Uiso 1 1 calc R . .
H21B H 0.1370 0.5989 0.8091 0.064 Uiso 1 1 calc R . .
H21C H 0.0929 0.6598 0.9090 0.064 Uiso 1 1 calc R . .
C22 C -0.0135(5) 0.7803(5) 0.7401(4) 0.0553(14) Uani 1 1 d . . .
C23 C -0.1223(4) 0.7289(4) 0.7565(4) 0.0509(12) Uani 1 1 d . B .
H22A H -0.1022 0.6866 0.8042 0.076 Uiso 1 1 calc R . .
H22B H -0.1602 0.6855 0.6934 0.076 Uiso 1 1 calc R . .
H22C H -0.1757 0.7811 0.7826 0.076 Uiso 1 1 calc R . .
N1 N 0.264(2) 0.6195(18) 0.6110(17) 0.162(8) Uiso 0.50 1 d PD C 11
C24 C 0.278(4) 0.550(3) 0.547(3) 0.35(3) Uiso 0.50 1 d PD C 11
C25 C 0.210(2) 0.4719(19) 0.4934(19) 0.157(9) Uiso 0.50 1 d PD C 11
H25A H 0.1413 0.4648 0.5258 0.236 Uiso 0.50 1 calc PR C 11
H25B H 0.2529 0.4089 0.4868 0.236 Uiso 0.50 1 calc PR C 11
H25C H 0.1843 0.4838 0.4275 0.236 Uiso 0.50 1 calc PR C 11
N2 N 0.021(3) 0.5458(18) 0.339(3) 0.279(17) Uiso 0.50 1 d PD . .
C26 C 0.024(2) 0.6344(16) 0.351(2) 0.156(9) Uiso 0.50 1 d PD . .
C27 C 0.0063(10) 0.7251(8) 0.3411(8) 0.052(2) Uiso 0.50 1 d PD . .
H27A H 0.0775 0.7685 0.3679 0.078 Uiso 0.50 1 calc PR . .
H27B H -0.0573 0.7529 0.3773 0.078 Uiso 0.50 1 calc PR . .
H27C H -0.0148 0.7239 0.2707 0.078 Uiso 0.50 1 calc PR . .
N3 N 0.8777(4) 0.5773(3) 0.9616(4) 0.0584(12) Uani 1 1 d D . .
C28 C 0.8378(4) 0.5042(3) 0.9068(4) 0.0420(10) Uani 1 1 d D . .
C29 C 0.7882(5) 0.4120(4) 0.8406(4) 0.0509(12) Uani 1 1 d D . .
H29A H 0.8325 0.3539 0.8542 0.076 Uiso 1 1 calc R . .
H29B H 0.7911 0.4163 0.7721 0.076 Uiso 1 1 calc R . .
H29C H 0.7069 0.4023 0.8500 0.076 Uiso 1 1 calc R . .

loop_
_atom_site_aniso_label
_atom_site_aniso_U_11
_atom_site_aniso_U_22
_atom_site_aniso_U_33
_atom_site_aniso_U_23
_atom_site_aniso_U_13
_atom_site_aniso_U_12
Mn1 0.0146(2) 0.0146(2) 0.0136(2) 0.00255(17) 0.00065(17) 0.00069(16)
Mn2 0.0161(2) 0.0139(2) 0.0141(2) 0.00156(17) 0.00039(17) 0.00043(17)
Mn3 0.0212(3) 0.0159(2) 0.0173(2) 0.00281(18) -0.00135(18) 0.00123(18)
Mn4 0.0214(3) 0.0214(2) 0.0173(2) 0.00326(19) -0.00198(19) 0.00212(19)
Mn5 0.0268(3) 0.0182(2) 0.0189(2) 0.00383(19) 0.0025(2) 0.00026(19)
Mn6 0.0216(2) 0.0150(2) 0.0169(2) 0.00212(18) 0.00001(18) -0.00063(18)
Na 0.0330(11) 0.0140(8) 0.0280(10) 0.0056(7) 0.0005(8) 0.0013(7)
O1 0.0160(10) 0.0150(10) 0.0157(10) 0.0031(8) 0.0010(8) -0.0017(8)
O2 0.0182(11) 0.0174(10) 0.0167(10) 0.0025(8) 0.0027(8) 0.0014(8)
O3 0.0152(10) 0.0157(10) 0.0146(10) 0.0029(8) 0.0009(8) 0.0004(8)
O4 0.0162(11) 0.0180(10) 0.0179(10) 0.0036(8) -0.0001(8) 0.0008(8)
O5 0.0155(10) 0.0146(10) 0.0165(10) 0.0026(8) 0.0011(8) 0.0014(8)
O6 0.0307(13) 0.0172(11) 0.0218(11) 0.0048(9) -0.0012(10) 0.0012(9)
O7 0.0192(11) 0.0170(10) 0.0160(10) 0.0034(8) 0.0020(8) -0.0001(8)
O8 0.0243(12) 0.0168(11) 0.0184(11) 0.0011(9) 0.0003(9) -0.0006(9)
O9 0.0354(14) 0.0171(11) 0.0202(11) 0.0031(9) 0.0018(10) 0.0058(10)
O10 0.0295(13) 0.0291(13) 0.0200(12) 0.0036(10) 0.0014(10) 0.0058(10)
O11 0.071(6) 0.036(4) 0.020(4) 0.012(4) -0.014(4) -0.001(4)
O11' 0.022(3) 0.053(6) 0.042(5) 0.033(5) -0.008(4) 0.009(3)
O12 0.0312(13) 0.0278(13) 0.0175(11) 0.0034(10) 0.0004(10) 0.0051(10)
O13 0.0310(16) 0.053(2) 0.0503(19) 0.0215(16) -0.0150(15) -0.0076(14)
O14 0.0281(13) 0.0207(12) 0.0274(12) 0.0081(10) -0.0026(10) -0.0041(10)
O15 0.0303(15) 0.0355(15) 0.0484(18) 0.0055(13) -0.0062(13) -0.0065(12)
O16 0.0251(13) 0.0283(13) 0.0529(18) 0.0185(12) -0.0006(12) 0.0020(10)
O17 0.0171(11) 0.0167(10) 0.0177(10) 0.0025(8) -0.0004(8) 0.0025(8)
O18 0.0361(15) 0.0287(13) 0.0213(13) 0.0103(11) -0.0005(11) -0.0073(11)
O19 0.090(6) 0.284(14) 0.327(16) 0.083(12) -0.033(8) -0.013(7)
O20 0.0518(18) 0.0290(14) 0.0382(16) 0.0175(12) 0.0127(14) 0.0086(13)
O21 0.0323(15) 0.0308(15) 0.0408(16) 0.0109(13) -0.0007(12) 0.0107(12)
O22 0.0371(14) 0.0164(11) 0.0240(12) 0.0047(9) -0.0036(10) -0.0002(10)
O23 0.053(5) 0.172(12) 0.087(7) 0.081(8) -0.017(5) -0.029(6)
O24 0.074(6) 0.082(6) 0.054(5) -0.002(4) 0.012(4) -0.035(5)
C1 0.0190(15) 0.0214(15) 0.0195(15) 0.0055(12) 0.0027(12) -0.0033(12)
C2 0.0185(15) 0.0265(16) 0.0189(15) 0.0084(13) 0.0045(12) 0.0036(12)
C3 0.0211(16) 0.0222(15) 0.0160(14) 0.0054(12) 0.0032(12) -0.0007(12)
C4 0.0185(15) 0.0215(15) 0.0166(14) 0.0059(12) 0.0015(12) 0.0003(12)
C5 0.0248(17) 0.0297(18) 0.0227(16) 0.0117(14) 0.0053(13) 0.0001(13)
C6 0.0157(14) 0.0228(15) 0.0212(15) 0.0038(12) 0.0022(12) 0.0029(12)
C7 0.0167(15) 0.0184(14) 0.0203(15) 0.0025(12) 0.0028(12) 0.0050(11)
C8 0.0158(15) 0.0226(15) 0.0229(16) 0.0053(13) -0.0012(12) 0.0044(12)
C9 0.0164(15) 0.0202(15) 0.0215(15) 0.0043(12) 0.0006(12) 0.0039(12)
C10 0.0194(16) 0.0285(17) 0.0286(17) 0.0065(14) 0.0026(13) 0.0079(13)
C11 0.0271(17) 0.0196(15) 0.0218(16) 0.0074(13) 0.0025(13) 0.0035(13)
C12 0.056(3) 0.0252(18) 0.032(2) 0.0086(16) -0.0073(18) 0.0099(18)
C14 0.0236(17) 0.0191(15) 0.0265(17) 0.0049(13) 0.0051(13) 0.0026(12)
C15 0.071(3) 0.030(2) 0.036(2) 0.0042(17) 0.022(2) 0.016(2)
C16 0.0323(19) 0.0226(16) 0.0207(16) 0.0030(13) 0.0047(14) 0.0010(14)
C17 0.066(3) 0.050(3) 0.024(2) -0.0044(18) 0.000(2) 0.025(2)
C20 0.0239(17) 0.0184(15) 0.0271(17) 0.0058(13) 0.0040(13) 0.0021(12)
C21 0.026(2) 0.033(2) 0.070(3) 0.021(2) -0.004(2) -0.0025(16)
C22 0.050(3) 0.075(4) 0.039(2) 0.020(2) -0.008(2) -0.029(3)
C23 0.036(2) 0.055(3) 0.060(3) 0.017(2) -0.005(2) -0.009(2)
N3 0.055(3) 0.036(2) 0.079(3) 0.004(2) 0.007(2) 0.0020(19)
C28 0.038(2) 0.032(2) 0.057(3) 0.011(2) 0.006(2) 0.0063(18)
C29 0.052(3) 0.035(2) 0.059(3) 0.000(2) 0.003(2) 0.007(2)

loop_
_atom_type_symbol
_atom_type_description
_atom_type_scat_dispersion_real
_atom_type_scat_dispersion_imag
_atom_type_scat_source
C C 0.0033 0.0016 'International Tables Vol C Tables 4.2.6.8 and 6.1.1.4'
H H 0.0000 0.0000 'International Tables Vol C Tables 4.2.6.8 and 6.1.1.4'
N N 0.0061 0.0033 'International Tables Vol C Tables 4.2.6.8 and 6.1.1.4'
O O 0.0106 0.0060 'International Tables Vol C Tables 4.2.6.8 and 6.1.1.4'
Na Na 0.0362 0.0249 'International Tables Vol C Tables 4.2.6.8 and 6.1.1.4'
Mn Mn 0.3368 0.7283 'International Tables Vol C Tables 4.2.6.8 and 6.1.1.4'

loop_
_geom_angle_atom_site_label_1
_geom_angle_atom_site_label_2
_geom_angle_atom_site_label_3
_geom_angle
_geom_angle_site_symmetry_1
_geom_angle_site_symmetry_3
_geom_angle_publ_flag
O4 Mn1 O2 94.05(10) . . ?
O4 Mn1 O3 176.24(9) . . ?
O2 Mn1 O3 89.54(9) . . ?
O4 Mn1 O3 91.27(9) . 2_677 ?
O2 Mn1 O3 174.69(10) . 2_677 ?
O3 Mn1 O3 85.14(10) . 2_677 ?
O4 Mn1 O1 97.23(9) . . ?
O2 Mn1 O1 88.03(9) . . ?
O3 Mn1 O1 84.00(8) . . ?
O3 Mn1 O1 91.44(8) 2_677 . ?
O4 Mn1 O5 87.26(9) . . ?
O2 Mn1 O5 95.89(9) . . ?
O3 Mn1 O5 91.26(8) . . ?
O3 Mn1 O5 84.21(8) 2_677 . ?
O1 Mn1 O5 173.83(8) . . ?
O4 Mn1 Mn1 133.74(7) . 2_677 ?
O2 Mn1 Mn1 132.21(7) . 2_677 ?
O3 Mn1 Mn1 42.66(6) . 2_677 ?
O3 Mn1 Mn1 42.48(7) 2_677 2_677 ?
O1 Mn1 Mn1 86.91(6) . 2_677 ?
O5 Mn1 Mn1 86.92(6) . 2_677 ?
O4 Mn1 Mn2 85.09(7) . 2_677 ?
O2 Mn1 Mn2 133.69(7) . 2_677 ?
O3 Mn1 Mn2 91.62(6) . 2_677 ?
O3 Mn1 Mn2 46.68(6) 2_677 2_677 ?
O1 Mn1 Mn2 138.11(6) . 2_677 ?
O5 Mn1 Mn2 37.80(5) . 2_677 ?
Mn1 Mn1 Mn2 63.418(18) 2_677 2_677 ?
O7 Mn2 O5 172.35(10) . 2_677 ?
O7 Mn2 O17 87.31(10) . 2_677 ?
O5 Mn2 O17 94.31(10) 2_677 2_677 ?
O7 Mn2 O1 93.23(10) . . ?
O5 Mn2 O1 84.12(9) 2_677 . ?
O17 Mn2 O1 171.91(9) 2_677 . ?
O7 Mn2 O6 93.66(9) . . ?
O5 Mn2 O6 93.71(9) 2_677 . ?
O17 Mn2 O6 93.25(9) 2_677 . ?
O1 Mn2 O6 94.78(9) . . ?
O7 Mn2 O3 87.70(9) . . ?
O5 Mn2 O3 84.88(8) 2_677 . ?
O17 Mn2 O3 88.36(9) 2_677 . ?
O1 Mn2 O3 83.60(8) . . ?
O6 Mn2 O3 177.94(9) . . ?
O7 Mn2 Mn1 125.46(7) . 2_677 ?
O5 Mn2 Mn1 47.27(6) 2_677 2_677 ?
O17 Mn2 Mn1 87.72(7) 2_677 2_677 ?
O1 Mn2 Mn1 85.39(7) . 2_677 ?
O6 Mn2 Mn1 140.85(7) . 2_677 ?
O3 Mn2 Mn1 37.88(5) . 2_677 ?
O7 Mn2 Mn6 135.34(7) . 2_677 ?
O5 Mn2 Mn6 44.57(7) 2_677 2_677 ?
O17 Mn2 Mn6 136.79(7) 2_677 2_677 ?
O1 Mn2 Mn6 44.38(6) . 2_677 ?
O6 Mn2 Mn6 79.67(6) . 2_677 ?
O3 Mn2 Mn6 98.28(6) . 2_677 ?
Mn1 Mn2 Mn6 73.300(16) 2_677 2_677 ?
O2 Mn3 O10 103.49(10) . . ?
O2 Mn3 O9 92.44(9) . . ?
O10 Mn3 O9 104.46(10) . . ?
O2 Mn3 O8 159.26(9) . . ?
O10 Mn3 O8 91.02(10) . . ?
O9 Mn3 O8 98.27(10) . . ?
O2 Mn3 O7 82.78(8) . . ?
O10 Mn3 O7 88.34(9) . . ?
O9 Mn3 O7 167.10(9) . . ?
O8 Mn3 O7 82.92(8) . . ?
O2 Mn3 O3 74.18(8) . . ?
O10 Mn3 O3 165.93(9) . . ?
O9 Mn3 O3 89.56(8) . . ?
O8 Mn3 O3 88.13(8) . . ?
O7 Mn3 O3 77.62(8) . . ?
O13 Mn4 O11' 88.8(3) . . ?
O13 Mn4 O11 97.0(3) . . ?
O11' Mn4 O11 14.7(3) . . ?
O13 Mn4 O12 102.00(13) . . ?
O11' Mn4 O12 96.5(3) . . ?
O11 Mn4 O12 106.5(3) . . ?
O13 Mn4 O8 92.87(12) . . ?
O11' Mn4 O8 175.2(3) . . ?
O11 Mn4 O8 160.6(2) . . ?
O12 Mn4 O8 87.63(9) . . ?
O13 Mn4 O7 167.42(13) . . ?
O11' Mn4 O7 94.4(2) . . ?
O11 Mn4 O7 83.7(3) . . ?
O12 Mn4 O7 89.75(9) . . ?
O8 Mn4 O7 83.03(8) . . ?
O13 Mn4 O17 96.65(12) . 2_677 ?
O11' Mn4 O17 99.2(3) . 2_677 ?
O11 Mn4 O17 86.2(3) . 2_677 ?
O12 Mn4 O17 155.78(9) . 2_677 ?
O8 Mn4 O17 76.05(8) . 2_677 ?
O7 Mn4 O17 70.83(8) . 2_677 ?
O8 Mn5 O4 149.14(9) . 2_677 ?
O8 Mn5 O15 111.20(11) . . ?
O4 Mn5 O15 96.93(11) 2_677 . ?
O8 Mn5 O14 95.02(10) . . ?
O4 Mn5 O14 92.09(9) 2_677 . ?
O15 Mn5 O14 100.30(11) . . ?
O8 Mn5 O17 78.73(9) . 2_677 ?
O4 Mn5 O17 82.16(8) 2_677 2_677 ?
O15 Mn5 O17 104.64(10) . 2_677 ?
O14 Mn5 O17 154.89(9) . 2_677 ?
O22 Mn6 O9 128.24(10) 2_677 . ?
O22 Mn6 O1 90.46(9) 2_677 2_677 ?
O9 Mn6 O1 134.81(8) . 2_677 ?
O22 Mn6 O5 87.48(9) 2_677 . ?
O9 Mn6 O5 86.25(9) . . ?
O1 Mn6 O5 71.47(8) 2_677 . ?
O22 Mn6 O14 131.68(10) 2_677 . ?
O9 Mn6 O14 83.78(10) . . ?
O1 Mn6 O14 85.37(9) 2_677 . ?
O5 Mn6 O14 135.15(8) . . ?
O22 Mn6 O16 78.79(10) 2_677 . ?
O9 Mn6 O16 104.87(10) . . ?
O1 Mn6 O16 104.96(10) 2_677 . ?
O5 Mn6 O16 165.85(9) . . ?
O14 Mn6 O16 56.30(9) . . ?
O22 Mn6 Mn2 76.00(6) 2_677 2_677 ?
O9 Mn6 Mn2 121.52(7) . 2_677 ?
O1 Mn6 Mn2 37.87(6) 2_677 2_677 ?
O5 Mn6 Mn2 37.44(6) . 2_677 ?
O14 Mn6 Mn2 121.23(7) . 2_677 ?
O16 Mn6 Mn2 133.42(8) . 2_677 ?
O22 Mn6 Na 45.57(6) 2_677 1_545 ?
O9 Mn6 Na 99.03(6) . 1_545 ?
O1 Mn6 Na 126.13(6) 2_677 1_545 ?
O5 Mn6 Na 122.97(6) . 1_545 ?
O14 Mn6 Na 101.78(6) . 1_545 ?
O16 Mn6 Na 47.54(6) . 1_545 ?
Mn2 Mn6 Na 121.569(18) 2_677 1_545 ?
O22 Na O22 180.000(1) 2_687 . ?
O22 Na O20 100.64(10) 2_687 2_677 ?
O22 Na O20 79.36(10) . 2_677 ?
O22 Na O20 79.36(10) 2_687 1_565 ?
O22 Na O20 100.64(10) . 1_565 ?
O20 Na O20 180.000(1) 2_677 1_565 ?
O22 Na O16 73.89(9) 2_687 1_565 ?
O22 Na O16 106.11(9) . 1_565 ?
O20 Na O16 103.16(10) 2_677 1_565 ?
O20 Na O16 76.84(10) 1_565 1_565 ?
O22 Na O16 106.11(9) 2_687 2_677 ?
O22 Na O16 73.89(9) . 2_677 ?
O20 Na O16 76.84(10) 2_677 2_677 ?
O20 Na O16 103.16(10) 1_565 2_677 ?
O16 Na O16 180.000(1) 1_565 2_677 ?
O22 Na Mn6 41.45(6) 2_687 1_565 ?
O22 Na Mn6 138.55(6) . 1_565 ?
O20 Na Mn6 129.44(7) 2_677 1_565 ?
O20 Na Mn6 50.56(7) 1_565 1_565 ?
O16 Na Mn6 45.40(6) 1_565 1_565 ?
O16 Na Mn6 134.60(6) 2_677 1_565 ?
O22 Na Mn6 138.55(6) 2_687 2_677 ?
O22 Na Mn6 41.45(6) . 2_677 ?
O20 Na Mn6 50.56(7) 2_677 2_677 ?
O20 Na Mn6 129.44(7) 1_565 2_677 ?
O16 Na Mn6 134.60(6) 1_565 2_677 ?
O16 Na Mn6 45.40(6) 2_677 2_677 ?
Mn6 Na Mn6 180.0 1_565 2_677 ?
C1 O1 Mn2 121.00(19) . . ?
C1 O1 Mn6 114.71(17) . 2_677 ?
Mn2 O1 Mn6 97.75(9) . 2_677 ?
C1 O1 Mn1 113.73(18) . . ?
Mn2 O1 Mn1 95.75(9) . . ?
Mn6 O1 Mn1 111.63(9) 2_677 . ?
C2 O2 Mn1 122.34(19) . . ?
C2 O2 Mn3 118.69(19) . . ?
Mn1 O2 Mn3 102.38(10) . . ?
Mn1 O3 Mn1 94.86(9) . 2_677 ?
Mn1 O3 Mn2 96.32(9) . . ?
Mn1 O3 Mn2 95.44(9) 2_677 . ?
Mn1 O3 Mn3 93.01(8) . . ?
Mn1 O3 Mn3 169.40(12) 2_677 . ?
Mn2 O3 Mn3 90.73(8) . . ?
C6 O4 Mn1 122.65(19) . . ?
C6 O4 Mn5 113.78(18) . 2_677 ?
Mn1 O4 Mn5 109.62(11) . 2_677 ?
C7 O5 Mn2 120.67(18) . 2_677 ?
C7 O5 Mn6 114.88(17) . . ?
Mn2 O5 Mn6 97.99(9) 2_677 . ?
C7 O5 Mn1 114.54(18) . . ?
Mn2 O5 Mn1 94.93(9) 2_677 . ?
Mn6 O5 Mn1 111.30(9) . . ?
C11 O6 Mn2 127.0(2) . . ?
C3 O7 Mn2 119.22(18) . . ?
C3 O7 Mn4 121.50(18) . . ?
Mn2 O7 Mn4 102.37(10) . . ?
C3 O7 Mn3 114.26(18) . . ?
Mn2 O7 Mn3 103.62(10) . . ?
Mn4 O7 Mn3 91.22(8) . . ?
C13 O8 Mn5 112.7(3) . . ?
C13 O8 Mn3 116.2(3) . . ?
Mn5 O8 Mn3 105.17(10) . . ?
C13 O8 Mn4 117.5(3) . . ?
Mn5 O8 Mn4 106.61(10) . . ?
Mn3 O8 Mn4 96.94(9) . . ?
C13 O8 H8C 2.8 . . ?
Mn5 O8 H8C 115.4 . . ?
Mn3 O8 H8C 115.4 . . ?
Mn4 O8 H8C 115.4 . . ?
C14 O9 Mn3 141.6(2) . . ?
C14 O9 Mn6 100.0(2) . . ?
Mn3 O9 Mn6 117.87(11) . . ?
C16 O10 Mn3 129.5(2) . . ?
C18 O11 Mn4 116.5(8) . . ?
C18 O11' Mn4 133.6(9) . . ?
C16 O12 Mn4 130.1(2) . . ?
Mn4 O13 H13D 121(4) . . ?
Mn4 O13 H13E 138(6) . . ?
H13D O13 H13E 99(6) . . ?
C20 O14 Mn5 142.6(2) . . ?
C20 O14 Mn6 93.4(2) . . ?
Mn5 O14 Mn6 123.99(11) . . ?
C22 O15 Mn5 140.2(4) . . ?
C20 O16 Mn6 91.0(2) . . ?
C20 O16 Na 159.2(3) . 1_545 ?
Mn6 O16 Na 87.06(9) . 1_545 ?
C8 O17 Mn2 117.61(19) . 2_677 ?
C8 O17 Mn5 108.74(18) . 2_677 ?
Mn2 O17 Mn5 110.15(10) 2_677 2_677 ?
C8 O17 Mn4 125.56(18) . 2_677 ?
Mn2 O17 Mn4 97.89(9) 2_677 2_677 ?
Mn5 O17 Mn4 94.13(8) 2_677 2_677 ?
C5 O18 H18 103(4) . . ?
C14 O20 Na 159.9(3) . 1_545 ?
C10 O21 H21 112(3) . . ?
C11 O22 Mn6 132.3(2) . 2_677 ?
C11 O22 Na 134.6(2) . . ?
Mn6 O22 Na 92.97(9) 2_677 . ?
C22 O23 O24 61.8(7) . . ?
O23 O24 C22 57.9(6) . . ?
O1 C1 C4 113.5(3) . . ?
O1 C1 H1A 108.9 . . ?
C4 C1 H1A 108.9 . . ?
O1 C1 H1B 108.9 . . ?
C4 C1 H1B 108.9 . . ?
H1A C1 H1B 107.7 . . ?
O2 C2 C4 115.9(3) . . ?
O2 C2 H2A 108.3 . . ?
C4 C2 H2A 108.3 . . ?
O2 C2 H2B 108.3 . . ?
C4 C2 H2B 108.3 . . ?
H2A C2 H2B 107.4 . . ?
O7 C3 C4 113.9(3) . . ?
O7 C3 H3A 108.8 . . ?
C4 C3 H3A 108.8 . . ?
O7 C3 H3B 108.8 . . ?
C4 C3 H3B 108.8 . . ?
H3A C3 H3B 107.7 . . ?
C3 C4 C1 111.4(3) . . ?
C3 C4 C2 113.0(3) . . ?
C1 C4 C2 111.9(3) . . ?
C3 C4 C5 107.9(3) . . ?
C1 C4 C5 107.1(3) . . ?
C2 C4 C5 105.0(3) . . ?
O18 C5 C4 114.0(3) . . ?
O18 C5 H5A 108.8 . . ?
C4 C5 H5A 108.8 . . ?
O18 C5 H5B 108.8 . . ?
C4 C5 H5B 108.8 . . ?
H5A C5 H5B 107.6 . . ?
O4 C6 C9 116.0(3) . . ?
O4 C6 H6A 108.3 . . ?
C9 C6 H6A 108.3 . . ?
O4 C6 H6B 108.3 . . ?
C9 C6 H6B 108.3 . . ?
H6A C6 H6B 107.4 . . ?
O5 C7 C9 113.3(2) . . ?
O5 C7 H7A 108.9 . . ?
C9 C7 H7A 108.9 . . ?
O5 C7 H7B 108.9 . . ?
C9 C7 H7B 108.9 . . ?
H7A C7 H7B 107.7 . . ?
O17 C8 C9 114.2(2) . . ?
O17 C8 H8A 108.7 . . ?
C9 C8 H8A 108.7 . . ?
O17 C8 H8B 108.7 . . ?
C9 C8 H8B 108.7 . . ?
H8A C8 H8B 107.6 . . ?
C7 C9 C6 110.9(3) . . ?
C7 C9 C8 112.1(3) . . ?
C6 C9 C8 113.3(3) . . ?
C7 C9 C10 108.1(3) . . ?
C6 C9 C10 104.4(3) . . ?
C8 C9 C10 107.5(3) . . ?
O21 C10 C9 114.7(3) . . ?
O21 C10 H10A 108.6 . . ?
C9 C10 H10A 108.6 . . ?
O21 C10 H10B 108.6 . . ?
C9 C10 H10B 108.6 . . ?
H10A C10 H10B 107.6 . . ?
O22 C11 O6 124.1(3) . . ?
O22 C11 C12 118.0(3) . . ?
O6 C11 C12 117.9(3) . . ?
C11 C12 H12A 109.5 . . ?
C11 C12 H12B 109.5 . . ?
H12A C12 H12B 109.5 . . ?
C11 C12 H12C 109.5 . . ?
H12A C12 H12C 109.5 . . ?
H12B C12 H12C 109.5 . . ?
O8 C13 H13A 109.5 . . ?
O8 C13 H13B 109.5 . . ?
O8 C13 H13C 109.5 . . ?
O20 C14 O9 120.0(3) . . ?
O20 C14 C15 121.6(3) . . ?
O9 C14 C15 118.3(3) . . ?
C14 C15 H15A 109.5 . . ?
C14 C15 H15B 109.5 . . ?
H15A C15 H15B 109.5 . . ?
C14 C15 H15C 109.5 . . ?
H15A C15 H15C 109.5 . . ?
H15B C15 H15C 109.5 . . ?
O10 C16 O12 124.7(3) . . ?
O10 C16 C17 117.5(3) . . ?
O12 C16 C17 117.8(3) . . ?
C16 C17 H17A 109.5 . . ?
C16 C17 H17B 109.5 . . ?
H17A C17 H17B 109.5 . . ?
C16 C17 H17C 109.5 . . ?
H17A C17 H17C 109.5 . . ?
H17B C17 H17C 109.5 . . ?
O11' C18 O19 122.8(11) . . ?
O11' C18 O11 20.7(7) . . ?
O19 C18 O11 125.8(11) . . ?
O11' C18 C19' 123.2(11) . . ?
O19 C18 C19' 114.0(11) . . ?
O11 C18 C19' 115.4(10) . . ?
O11' C18 C19 109.5(9) . . ?
O19 C18 C19 125.5(10) . . ?
O11 C18 C19 108.5(9) . . ?
C19' C18 C19 20.7(6) . . ?
C18 C19 H19A 104.3 . . ?
C18 C19 H19B 110.6 . . ?
H19A C19 H19B 109.5 . . ?
C18 C19 H19C 113.4 . . ?
H19A C19 H19C 109.5 . . ?
H19B C19 H19C 109.5 . . ?
C18 C19 H20G 73.8 . . ?
H19A C19 H20G 46.3 . . ?
H19B C19 H20G 88.7 . . ?
H19C C19 H20G 154.8 . . ?
C18 C19 H20H 89.9 . . ?
H19A C19 H20H 42.8 . . ?
H19B C19 H20H 150.6 . . ?
H19C C19 H20H 79.3 . . ?
H20G C19 H20H 76.6 . . ?
C18 C19 H20I 92.2 . . ?
H19A C19 H20I 107.8 . . ?
H19B C19 H20I 20.1 . . ?
H19C C19 H20I 126.7 . . ?
H20G C19 H20I 75.1 . . ?
H20H C19 H20I 149.7 . . ?
C18 C19' H19A 139.9 . . ?
C18 C19' H19B 119.0 . . ?
H19A C19' H19B 94.0 . . ?
C18 C19' H20G 110.7 . . ?
H19A C19' H20G 73.5 . . ?
H19B C19' H20G 110.5 . . ?
C18 C19' H20H 106.2 . . ?
H19A C19' H20H 41.5 . . ?
H19B C19' H20H 100.0 . . ?
H20G C19' H20H 109.5 . . ?
C18 C19' H20I 111.4 . . ?
H19A C19' H20I 103.6 . . ?
H19B C19' H20I 10.2 . . ?
H20G C19' H20I 109.5 . . ?
H20H C19' H20I 109.5 . . ?
O16 C20 O14 119.2(3) . . ?
O16 C20 C21 121.6(3) . . ?
O14 C20 C21 119.2(3) . . ?
C20 C21 H21A 109.5 . . ?
C20 C21 H21B 109.5 . . ?
H21A C21 H21B 109.5 . . ?
C20 C21 H21C 109.5 . . ?
H21A C21 H21C 109.5 . . ?
H21B C21 H21C 109.5 . . ?
O15 C22 O23 118.3(7) . . ?
O15 C22 O24 113.9(6) . . ?
O23 C22 O24 60.3(7) . . ?
O15 C22 C23 121.7(5) . . ?
O23 C22 C23 110.8(6) . . ?
O24 C22 C23 116.7(5) . . ?
C22 C23 H22A 109.5 . . ?
C22 C23 H22B 109.5 . . ?
H22A C23 H22B 109.5 . . ?
C22 C23 H22C 109.5 . . ?
H22A C23 H22C 109.5 . . ?
H22B C23 H22C 109.5 . . ?
N1 C24 C25 134(4) . . ?
N2 C26 C27 164(4) . . ?
C26 C27 H27A 109.5 . . ?
C26 C27 H27B 109.5 . . ?
H27A C27 H27B 109.5 . . ?
C26 C27 H27C 109.5 . . ?
H27A C27 H27C 109.5 . . ?
H27B C27 H27C 109.5 . . ?
N3 C28 C29 178.6(6) . . ?
C28 C29 H29A 109.5 . . ?
C28 C29 H29B 109.5 . . ?
H29A C29 H29B 109.5 . . ?
C28 C29 H29C 109.5 . . ?
H29A C29 H29C 109.5 . . ?
H29B C29 H29C 109.5 . . ?

loop_
_geom_bond_atom_site_label_1
_geom_bond_atom_site_label_2
_geom_bond_distance
_geom_bond_site_symmetry_2
_geom_bond_publ_flag
Mn1 O4 1.903(2) . ?
Mn1 O2 1.918(2) . ?
Mn1 O3 1.926(2) . ?
Mn1 O3 1.932(2) 2_677 ?
Mn1 O1 2.290(2) . ?
Mn1 O5 2.310(2) . ?
Mn1 Mn1 2.8411(9) 2_677 ?
Mn1 Mn2 3.1327(7) 2_677 ?
Mn2 O7 1.917(2) . ?
Mn2 O5 1.927(2) 2_677 ?
Mn2 O17 1.927(2) 2_677 ?
Mn2 O1 1.945(2) . ?
Mn2 O6 2.167(2) . ?
Mn2 O3 2.289(2) . ?
Mn2 Mn1 3.1327(7) 2_677 ?
Mn2 Mn6 3.1395(6) 2_677 ?
Mn3 O2 2.101(2) . ?
Mn3 O10 2.126(2) . ?
Mn3 O9 2.126(2) . ?
Mn3 O8 2.127(2) . ?
Mn3 O7 2.295(2) . ?
Mn3 O3 2.374(2) . ?
Mn4 O13 2.107(3) . ?
Mn4 O11' 2.128(10) . ?
Mn4 O11 2.136(12) . ?
Mn4 O12 2.163(3) . ?
Mn4 O8 2.191(2) . ?
Mn4 O7 2.229(2) . ?
Mn4 O17 2.348(2) 2_677 ?
Mn5 O8 2.076(2) . ?
Mn5 O4 2.079(2) 2_677 ?
Mn5 O15 2.088(3) . ?
Mn5 O14 2.141(2) . ?
Mn5 O17 2.327(2) 2_677 ?
Mn6 O22 2.173(2) 2_677 ?
Mn6 O9 2.210(2) . ?
Mn6 O1 2.216(2) 2_677 ?
Mn6 O5 2.225(2) . ?
Mn6 O14 2.267(3) . ?
Mn6 O16 2.337(3) . ?
Mn6 Mn2 3.1395(6) 2_677 ?
Mn6 Na 3.2777(5) 1_545 ?
Na O22 2.344(2) 2_687 ?
Na O22 2.344(2) . ?
Na O20 2.373(3) 2_677 ?
Na O20 2.373(3) 1_565 ?
Na O16 2.421(3) 1_565 ?
Na O16 2.421(3) 2_677 ?
Na Mn6 3.2777(5) 1_565 ?
Na Mn6 3.2777(5) 2_677 ?
O1 C1 1.441(4) . ?
O1 Mn6 2.216(2) 2_677 ?
O2 C2 1.421(4) . ?
O3 Mn1 1.932(2) 2_677 ?
O4 C6 1.428(4) . ?
O4 Mn5 2.079(2) 2_677 ?
O5 C7 1.438(4) . ?
O5 Mn2 1.927(2) 2_677 ?
O6 C11 1.265(4) . ?
O7 C3 1.447(4) . ?
O8 C13 1.456(7) . ?
O8 H8C 1.0000 . ?
O9 C14 1.288(4) . ?
O10 C16 1.260(4) . ?
O11 C18 1.467(14) . ?
O11' C18 1.203(14) . ?
O12 C16 1.268(4) . ?
O13 H13D 0.99(7) . ?
O13 H13E 0.81(8) . ?
O14 C20 1.276(4) . ?
O15 C22 1.210(5) . ?
O16 C20 1.243(4) . ?
O16 Na 2.421(3) 1_545 ?
O17 C8 1.447(4) . ?
O17 Mn2 1.927(2) 2_677 ?
O17 Mn5 2.327(2) 2_677 ?
O17 Mn4 2.348(2) 2_677 ?
O18 C5 1.420(4) . ?
O18 H18 0.79(6) . ?
O19 C18 1.394(13) . ?
O20 C14 1.231(4) . ?
O20 Na 2.373(3) 1_545 ?
O21 C10 1.420(5) . ?
O21 H21 0.79(4) . ?
O22 C11 1.255(4) . ?
O22 Mn6 2.173(2) 2_677 ?
O23 C22 1.316(10) . ?
O23 O24 1.349(15) . ?
O24 C22 1.368(10) . ?
C1 C4 1.536(4) . ?
C1 H1A 0.9900 . ?
C1 H1B 0.9900 . ?
C2 C4 1.537(4) . ?
C2 H2A 0.9900 . ?
C2 H2B 0.9900 . ?
C3 C4 1.535(4) . ?
C3 H3A 0.9900 . ?
C3 H3B 0.9900 . ?
C4 C5 1.552(4) . ?
C5 H5A 0.9900 . ?
C5 H5B 0.9900 . ?
C6 C9 1.532(5) . ?
C6 H6A 0.9900 . ?
C6 H6B 0.9900 . ?
C7 C9 1.529(4) . ?
C7 H7A 0.9900 . ?
C7 H7B 0.9900 . ?
C8 C9 1.537(5) . ?
C8 H8A 0.9900 . ?
C8 H8B 0.9900 . ?
C9 C10 1.546(4) . ?
C10 H10A 0.9900 . ?
C10 H10B 0.9900 . ?
C11 C12 1.502(5) . ?
C12 H12A 0.9800 . ?
C12 H12B 0.9800 . ?
C12 H12C 0.9800 . ?
C13 H13A 0.9800 . ?
C13 H13B 0.9800 . ?
C13 H13C 0.9800 . ?
C14 C15 1.498(5) . ?
C15 H15A 0.9800 . ?
C15 H15B 0.9800 . ?
C15 H15C 0.9800 . ?
C16 C17 1.502(5) . ?
C17 H17A 0.9800 . ?
C17 H17B 0.9800 . ?
C17 H17C 0.9800 . ?
C18 C19' 1.515(15) . ?
C18 C19 1.853(14) . ?
C19 H19A 0.9800 . ?
C19 H19B 0.9800 . ?
C19 H19C 0.9799 . ?
C19 H20G 1.5547 . ?
C19 H20H 0.7743 . ?
C19 H20I 0.8494 . ?
C19' H19A 0.9241 . ?
C19' H19B 1.2440 . ?
C19' H20G 0.9600 . ?
C19' H20H 0.9600 . ?
C19' H20I 0.9599 . ?
C20 C21 1.498(5) . ?
C21 H21A 0.9800 . ?
C21 H21B 0.9800 . ?
C21 H21C 0.9800 . ?
C22 C23 1.499(7) . ?
C23 H22A 0.9800 . ?
C23 H22B 0.9800 . ?
C23 H22C 0.9800 . ?
N1 C24 1.16(2) . ?
C24 C25 1.319(19) . ?
C25 H25A 0.9800 . ?
C25 H25B 0.9800 . ?
C25 H25C 0.9800 . ?
N2 C26 1.162(18) . ?
C26 C27 1.274(17) . ?
C27 H27A 0.9800 . ?
C27 H27B 0.9800 . ?
C27 H27C 0.9800 . ?
N3 C28 1.143(6) . ?
C28 C29 1.423(6) . ?
C29 H29A 0.9800 . ?
C29 H29B 0.9800 . ?
C29 H29C 0.9800 . ?
